data_4002942
loop_
_publ_author_name
'McGuire, Michael A.'
'Pandey, Tribhuwan'
'Mu, Sai'
'Parker, David S.'

_publ_section_title
;
 Ferromagnetic Spin-1/2 Dimers with Strong Anisotropy in MoCl5
;
_journal_issue 8
_journal_name_full 'Chemistry of Materials'
_journal_page_first 2952
_journal_paper_doi 10.1021/acs.chemmater.9b00416
_journal_volume 31
_journal_year 2019
_chemical_formula_moiety 'Cl10 Mo2'
_chemical_formula_sum 'Cl5 Mo'
_chemical_formula_weight 273.19
_chemical_name_common 'molybdenum pentachloride'
_space_group_crystal_system monoclinic
_space_group_IT_number 12
_space_group_name_Hall '-C 2y'
_space_group_name_H-M_alt 'C 1 2/m 1'
_symmetry_space_group_name_Hall '-C 2y'
_symmetry_space_group_name_H-M 'C 1 2/m 1'
_audit_creation_method SHELXL-2018/1
_cell_angle_alpha 90
_cell_angle_beta 90.212(2)
_cell_angle_gamma 90
_cell_formula_units_Z 12
_cell_length_a 17.9067(14)
_cell_length_b 17.6050(14)
_cell_length_c 5.7065(5)
_cell_measurement_reflns_used 3929
_cell_measurement_temperature 175(5)
_cell_measurement_theta_max 28.2240
_cell_measurement_theta_min 2.3142
_cell_volume 1798.9(3)
_computing_structure_refinement 'SHELXL-2018/1 (Sheldrick, 2018)'
_diffrn_ambient_temperature 175(5)
_diffrn_measured_fraction_theta_full 0.975
_diffrn_measured_fraction_theta_max 0.974
_diffrn_measurement_device_type 'Bruker Apex'
_diffrn_radiation_type MoK\a
_diffrn_radiation_wavelength 0.71073
_diffrn_reflns_av_R_equivalents 0.0416
_diffrn_reflns_av_unetI/netI 0.0506
_diffrn_reflns_Laue_measured_fraction_full 0.975
_diffrn_reflns_Laue_measured_fraction_max 0.974
_diffrn_reflns_limit_h_max 23
_diffrn_reflns_limit_h_min -23
_diffrn_reflns_limit_k_max 23
_diffrn_reflns_limit_k_min -23
_diffrn_reflns_limit_l_max 7
_diffrn_reflns_limit_l_min -7
_diffrn_reflns_number 10552
_diffrn_reflns_point_group_measured_fraction_full 0.975
_diffrn_reflns_point_group_measured_fraction_max 0.974
_diffrn_reflns_theta_full 25.242
_diffrn_reflns_theta_max 28.319
_diffrn_reflns_theta_min 2.275
_exptl_absorpt_coefficient_mu 4.262
_exptl_absorpt_correction_T_max .7457
_exptl_absorpt_correction_T_min .5664
_exptl_absorpt_correction_type empirical
_exptl_absorpt_process_details sadabs
_exptl_crystal_colour black
_exptl_crystal_density_diffrn 3.026
_exptl_crystal_description prism
_exptl_crystal_F_000 1524
_exptl_crystal_size_max 0.130
_exptl_crystal_size_mid 0.065
_exptl_crystal_size_min 0.020
_refine_diff_density_max 5.838
_refine_diff_density_min -1.118
_refine_diff_density_rms 0.308
_refine_ls_extinction_method none
_refine_ls_goodness_of_fit_ref 0.995
_refine_ls_hydrogen_treatment undef
_refine_ls_matrix_type full
_refine_ls_number_parameters 89
_refine_ls_number_reflns 2065
_refine_ls_number_restraints 0
_refine_ls_restrained_S_all 0.995
_refine_ls_R_factor_all 0.0511
_refine_ls_R_factor_gt 0.0402
_refine_ls_shift/su_max 0.001
_refine_ls_shift/su_mean 0.000
_refine_ls_structure_factor_coef Fsqd
_refine_ls_weighting_details 'w=1/[\s^2^(Fo^2^)+(0.0445P)^2^] where P=(Fo^2^+2Fc^2^)/3'
_refine_ls_weighting_scheme calc
_refine_ls_wR_factor_gt 0.0907
_refine_ls_wR_factor_ref 0.0965
_reflns_Friedel_coverage 0.000
_reflns_number_gt 1589
_reflns_number_total 2065
_reflns_threshold_expression 'I > 2\s(I)'
_cod_data_source_file cm9b00416_si_001.cif
_cod_data_source_block alpha-MoCl5
_cod_database_code 4002942
_shelx_shelxl_version_number 2018/1
_shelx_space_group_comment
;
The symmetry employed for this shelxl refinement is uniquely defined
by the following loop, which should always be used as a source of
symmetry information in preference to the above space-group names.
They are only intended as comments.
;

loop_
_space_group_symop_operation_xyz
'x, y, z'
'-x, y, -z'
'x+1/2, y+1/2, z'
'-x+1/2, y+1/2, -z'
'-x, -y, -z'
'x, -y, z'
'-x+1/2, -y+1/2, -z'
'x+1/2, -y+1/2, z'

loop_
_atom_site_label
_atom_site_type_symbol
_atom_site_fract_x
_atom_site_fract_y
_atom_site_fract_z
_atom_site_U_iso_or_equiv
_atom_site_adp_type
_atom_site_occupancy
_atom_site_site_symmetry_order
_atom_site_calc_flag
_atom_site_refinement_flags_posn
_atom_site_refinement_flags_adp
_atom_site_refinement_flags_occupancy
Mo1 Mo 0.16665(2) 0.39155(2) 0.01988(7) 0.01435(13) Uani 1 1 d . . .
Mo2 Mo 0.000000 0.10841(3) 0.500000 0.01350(15) Uani 1 2 d S T P
Cl1 Cl 0.05388(7) 0.19454(7) 0.2621(2) 0.0230(3) Uani 1 1 d . . .
Cl2 Cl 0.06517(7) 0.40577(7) 0.2503(2) 0.0196(3) Uani 1 1 d . . .
Cl3 Cl 0.22051(7) 0.30546(7) 0.2571(2) 0.0216(3) Uani 1 1 d . . .
Cl4 Cl 0.23170(7) 0.09413(7) 0.2103(2) 0.0201(3) Uani 1 1 d . . .
Cl5 Cl 0.38717(7) 0.19420(7) 0.2190(2) 0.0221(3) Uani 1 1 d . . .
Cl6 Cl 0.39841(7) 0.40590(7) 0.2731(2) 0.0209(3) Uani 1 1 d . . .
Cl7 Cl 0.05402(9) 0.000000 0.2637(2) 0.0148(3) Uani 1 2 d S T P
Cl8 Cl 0.38729(9) 0.000000 0.2144(3) 0.0153(3) Uani 1 2 d S T P
Cl9 Cl 0.72076(9) 0.000000 0.2546(2) 0.0148(3) Uani 1 2 d S T P

loop_
_atom_site_aniso_label
_atom_site_aniso_U_11
_atom_site_aniso_U_22
_atom_site_aniso_U_33
_atom_site_aniso_U_23
_atom_site_aniso_U_13
_atom_site_aniso_U_12
Mo1 0.0138(2) 0.0131(2) 0.0162(2) 0.00035(13) 0.00012(16) -0.00024(13)
Mo2 0.0136(3) 0.0120(3) 0.0149(3) 0.000 -0.0004(2) 0.000
Cl1 0.0243(6) 0.0178(6) 0.0269(7) 0.0053(4) 0.0020(5) -0.0041(5)
Cl2 0.0161(6) 0.0194(6) 0.0232(6) 0.0014(4) 0.0039(4) 0.0005(5)
Cl3 0.0241(6) 0.0173(6) 0.0235(6) 0.0046(4) -0.0025(5) 0.0044(5)
Cl4 0.0172(6) 0.0192(6) 0.0239(6) -0.0014(4) 0.0049(5) 0.0001(4)
Cl5 0.0240(6) 0.0178(6) 0.0244(6) -0.0040(4) -0.0020(5) -0.0043(5)
Cl6 0.0174(6) 0.0191(6) 0.0261(7) -0.0010(4) -0.0055(5) -0.0004(5)
Cl7 0.0149(7) 0.0131(7) 0.0165(7) 0.000 0.0026(5) 0.000
Cl8 0.0151(8) 0.0138(7) 0.0169(7) 0.000 -0.0024(6) 0.000
Cl9 0.0153(7) 0.0126(7) 0.0164(8) 0.000 -0.0017(5) 0.000

loop_
_atom_type_symbol
_atom_type_description
_atom_type_scat_dispersion_real
_atom_type_scat_dispersion_imag
_atom_type_scat_source
Cl Cl 0.1484 0.1585 'International Tables Vol C Tables 4.2.6.8 and 6.1.1.4'
Mo Mo -1.6832 0.6857 'International Tables Vol C Tables 4.2.6.8 and 6.1.1.4'

loop_
_geom_angle_atom_site_label_1
_geom_angle_atom_site_label_2
_geom_angle_atom_site_label_3
_geom_angle
_geom_angle_site_symmetry_1
_geom_angle_site_symmetry_3
Cl3 Mo1 Cl5 95.42(5) . 7
Cl3 Mo1 Cl2 93.92(5) . .
Cl5 Mo1 Cl2 94.78(5) 7 .
Cl3 Mo1 Cl4 94.61(5) . 7
Cl5 Mo1 Cl4 93.83(5) 7 7
Cl2 Mo1 Cl4 167.24(5) . 7
Cl3 Mo1 Cl8 173.18(4) . 7
Cl5 Mo1 Cl8 91.40(4) 7 7
Cl2 Mo1 Cl8 85.26(5) . 7
Cl4 Mo1 Cl8 85.14(5) 7 7
Cl3 Mo1 Cl9 91.58(4) . 3_455
Cl5 Mo1 Cl9 172.99(4) 7 3_455
Cl2 Mo1 Cl9 85.14(5) . 3_455
Cl4 Mo1 Cl9 85.16(5) 7 3_455
Cl8 Mo1 Cl9 81.61(4) 7 3_455
Cl6 Mo2 Cl6 167.10(7) 8_455 7_556
Cl6 Mo2 Cl1 94.35(5) 8_455 .
Cl6 Mo2 Cl1 94.31(5) 7_556 .
Cl6 Mo2 Cl1 94.31(5) 8_455 2_556
Cl6 Mo2 Cl1 94.35(5) 7_556 2_556
Cl1 Mo2 Cl1 95.48(7) . 2_556
Cl6 Mo2 Cl7 84.96(5) 8_455 5_556
Cl6 Mo2 Cl7 85.32(5) 7_556 5_556
Cl1 Mo2 Cl7 173.32(4) . 5_556
Cl1 Mo2 Cl7 91.20(5) 2_556 5_556
Cl6 Mo2 Cl7 85.32(5) 8_455 .
Cl6 Mo2 Cl7 84.96(5) 7_556 .
Cl1 Mo2 Cl7 91.20(5) . .
Cl1 Mo2 Cl7 173.32(4) 2_556 .
Cl7 Mo2 Cl7 82.12(5) 5_556 .
Mo2 Cl7 Mo2 97.88(5) . 5_556
Mo1 Cl8 Mo1 98.46(5) 4_545 7
Mo1 Cl9 Mo1 98.33(5) 3_545 8

loop_
_geom_bond_atom_site_label_1
_geom_bond_atom_site_label_2
_geom_bond_distance
_geom_bond_site_symmetry_2
Mo1 Cl3 2.2471(12) .
Mo1 Cl5 2.2487(12) 7
Mo1 Cl2 2.2611(13) .
Mo1 Cl4 2.2626(13) 7
Mo1 Cl8 2.5211(10) 7
Mo1 Cl9 2.5235(10) 3_455
Mo2 Cl6 2.2433(12) 8_455
Mo2 Cl6 2.2433(12) 7_556
Mo2 Cl1 2.2546(12) .
Mo2 Cl1 2.2546(12) 2_556
Mo2 Cl7 2.5312(11) 5_556
Mo2 Cl7 2.5312(11) .
